data_4116412
loop_
_publ_author_name
'Mary K. Ellison'
'W. Robert Scheidt'

_publ_section_title
;
 Synthesis, Molecular Structures, and Properties of Six-Coordinate
 [Fe(OEP)(L)(NO)]+ Derivatives: Elusive Nitrosyl Ferric Porphyrins
;
_journal_name_full 'Journal of the American Chemical Society'
_journal_page_first 5210
_journal_page_last 5219
_journal_paper_doi 10.1021/ja984308q
_journal_volume 121
_journal_year 1999
_chemical_formula_sum 'C86.8 H101 Cl3.8 Fe2 N12 O10'
_chemical_formula_weight 1718.81
_chemical_name_systematic
;
 ?
;
_space_group_IT_number 14
_symmetry_cell_setting monoclinic
_symmetry_space_group_name_Hall '-P 2ybc'
_symmetry_space_group_name_H-M 'P 1 21/c 1'
_atom_sites_solution_hydrogens geom
_atom_sites_solution_primary direct
_atom_sites_solution_secondary difmap
_audit_creation_method SHELXL-97
_cell_angle_alpha 90.00
_cell_angle_beta 99.677(5)
_cell_angle_gamma 90.00
_cell_formula_units_Z 2
_cell_length_a 12.748(2)
_cell_length_b 22.8417(16)
_cell_length_c 14.8903(10)
_cell_measurement_reflns_used 250
_cell_measurement_temperature 130(2)
_cell_measurement_theta_max 20.5
_cell_measurement_theta_min -20.5
_cell_volume 4274.2(8)
_computing_cell_refinement MADNES
_computing_data_collection MADNES
_computing_data_reduction 'MADNES (Messerschmitt & Pflugrath, 1987)'
_computing_molecular_graphics 'ORTEPIII (Burnett, Johnson, 1996)'
_computing_publication_material SHELXL-97
_computing_structure_refinement 'SHELXL-97 (Sheldrick, 1997)'
_computing_structure_solution 'SHELXS-97 (Sheldrick, 1990)'
_diffrn_ambient_temperature 130(2)
_diffrn_measured_fraction_theta_full 0.836
_diffrn_measured_fraction_theta_max 0.836
_diffrn_measurement_device_type 'Enraf-Nonius FAST area-detector'
_diffrn_measurement_method 'ellipsoid-mask fitting'
_diffrn_radiation_monochromator graphite
_diffrn_radiation_source 'rotating anode'
_diffrn_radiation_type MoK\a
_diffrn_radiation_wavelength 0.71073
_diffrn_reflns_av_R_equivalents 0.0676
_diffrn_reflns_av_sigmaI/netI 0.0462
_diffrn_reflns_limit_h_max 15
_diffrn_reflns_limit_h_min -16
_diffrn_reflns_limit_k_max 27
_diffrn_reflns_limit_k_min -28
_diffrn_reflns_limit_l_max 19
_diffrn_reflns_limit_l_min -19
_diffrn_reflns_number 26189
_diffrn_reflns_theta_full 28.35
_diffrn_reflns_theta_max 28.35
_diffrn_reflns_theta_min 2.14
_diffrn_standards_decay_% 'no measurable crystal decay'
_exptl_absorpt_coefficient_mu 0.523
_exptl_absorpt_correction_type none
_exptl_crystal_colour 'dark purple'
_exptl_crystal_density_diffrn 1.336
_exptl_crystal_description 'rectangular plate'
_exptl_crystal_F_000 1805
_exptl_crystal_size_max 0.37
_exptl_crystal_size_mid 0.20
_exptl_crystal_size_min 0.10
_refine_diff_density_max 0.741
_refine_diff_density_min -0.779
_refine_diff_density_rms 0.106
_refine_ls_extinction_coef 0.107(3)
_refine_ls_extinction_expression Fc^*^=kFc[1+0.001xFc^2^\l^3^/sin(2\q)]^-1/4^
_refine_ls_extinction_method SHELXL
_refine_ls_goodness_of_fit_ref 1.060
_refine_ls_hydrogen_treatment mixed
_refine_ls_matrix_type full
_refine_ls_number_parameters 560
_refine_ls_number_reflns 9146
_refine_ls_number_restraints 0
_refine_ls_restrained_S_all 1.060
_refine_ls_R_factor_all 0.0848
_refine_ls_R_factor_gt 0.0655
_refine_ls_shift/su_max 0.002
_refine_ls_shift/su_mean 0.000
_refine_ls_structure_factor_coef Fsqd
_refine_ls_weighting_details 'w=1/[\s^2^(Fo^2^)+(0.0904P)^2^+5.5084P] where P=(Fo^2^+2Fc^2^)/3'
_refine_ls_weighting_scheme calc
_refine_ls_wR_factor_gt 0.1607
_refine_ls_wR_factor_ref 0.1761
_reflns_number_gt 7121
_reflns_number_total 9146
_reflns_threshold_expression >2sigma(I)
_cod_data_source_file ja984308q_4.cif
_cod_data_source_block sd:feoepnoprzdimclo4
_cod_depositor_comments
;
The following automatic conversions were performed:

'_refine_ls_weighting_scheme' value 'calc
w=1/[\s^2^(Fo^2^)+(0.0904P)^2^+5.5084P] where P=(Fo^2^+2Fc^2^)/3' was
changed to 'calc'. New tag '_refine_ls_weighting_details' was
created. The value of the new tag was set to
'w=1/[\s^2^(Fo^2^)+(0.0904P)^2^+5.5084P] where P=(Fo^2^+2Fc^2^)/3'.

Automatic conversion script
Id: cif_fix_values 3143 2015-03-26 13:38:13Z robertas 
;
_cod_original_cell_volume 4274.0(9)
_cod_original_formula_sum 'C86.80 H101 Cl3.80 Fe2 N12 O10'
_cod_database_code 4116412

loop_
_symmetry_equiv_pos_as_xyz
'x, y, z'
'-x, y+1/2, -z+1/2'
'-x, -y, -z'
'x, -y-1/2, z-1/2'

loop_
_atom_site_label
_atom_site_type_symbol
_atom_site_fract_x
_atom_site_fract_y
_atom_site_fract_z
_atom_site_U_iso_or_equiv
_atom_site_adp_type
_atom_site_occupancy
_atom_site_calc_flag
_atom_site_refinement_flags
_atom_site_disorder_assembly
_atom_site_disorder_group
Fe1 Fe 0.27189(3) 0.498936(17) 0.05732(2) 0.01768(15) Uani 1 d . . .
N1 N 0.27847(18) 0.50970(10) -0.07510(14) 0.0183(5) Uani 1 d . . .
N2 N 0.26319(19) 0.41272(11) 0.03949(15) 0.0231(5) Uani 1 d . . .
N3 N 0.25430(19) 0.48856(11) 0.18738(14) 0.0207(5) Uani 1 d . . .
N4 N 0.2669(2) 0.58525(11) 0.07249(15) 0.0247(5) Uani 1 d . . .
N5 N 0.4015(2) 0.49557(13) 0.08210(16) 0.0345(7) Uani 1 d . . .
O1 O 0.4910(2) 0.49064(19) 0.09682(19) 0.0752(12) Uani 1 d . . .
N6 N 0.11019(18) 0.49981(9) 0.02311(13) 0.0145(4) Uani 1 d . . .
C1 C 0.0494(2) 0.52990(11) 0.07207(16) 0.0171(5) Uani 1 d . . .
H1 H 0.0823 0.5515 0.1237 0.021 Uiso 1 calc R . .
C2 C 0.0599(2) 0.46990(11) -0.04910(16) 0.0171(5) Uani 1 d . . .
H2 H 0.1007 0.4481 -0.0852 0.021 Uiso 1 calc R . .
C(M1 C 0.2844(2) 0.40768(13) -0.12102(18) 0.0262(6) Uani 1 d . . .
H(M1 H 0.2911 0.3820 -0.1700 0.031 Uiso 1 calc R . .
C(M2 C 0.2471(2) 0.38155(14) 0.19338(19) 0.0276(6) Uani 1 d . . .
H(M2 H 0.2414 0.3488 0.2316 0.033 Uiso 1 calc R . .
C(M3 C 0.2555(2) 0.59044(14) 0.23481(18) 0.0264(6) Uani 1 d . . .
H(M3 H 0.2523 0.6160 0.2846 0.032 Uiso 1 calc R . .
C(M4 C 0.2853(3) 0.61601(15) -0.0807(2) 0.0430(10) Uani 1 d . . .
H(M4 H 0.2915 0.6488 -0.1187 0.052 Uiso 1 calc R . .
C(A1 C 0.2874(2) 0.56171(13) -0.11948(17) 0.0241(6) Uani 1 d . . .
C(A2 C 0.2880(2) 0.46649(13) -0.13731(17) 0.0217(6) Uani 1 d . . .
C(A3 C 0.2718(3) 0.38245(13) -0.03905(19) 0.0267(6) Uani 1 d . . .
C(A4 C 0.2516(2) 0.37045(13) 0.10316(19) 0.0249(6) Uani 1 d . . .
C(A5 C 0.2500(2) 0.43637(14) 0.23297(17) 0.0240(6) Uani 1 d . . .
C(A6 C 0.2534(2) 0.53184(14) 0.25137(17) 0.0243(6) Uani 1 d . . .
C(A7 C 0.2620(2) 0.61574(13) 0.15146(19) 0.0262(6) Uani 1 d . . .
C(A8 C 0.2750(3) 0.62746(15) 0.0085(2) 0.0435(10) Uani 1 d . . .
C(B1 C 0.3007(2) 0.55095(13) -0.21250(17) 0.0234(6) Uani 1 d . . .
C(B2 C 0.3013(2) 0.49244(12) -0.22363(17) 0.0214(6) Uani 1 d . . .
C(B3 C 0.2626(3) 0.32046(14) -0.0247(2) 0.0313(7) Uani 1 d . . .
C(B4 C 0.2486(3) 0.31316(14) 0.0633(2) 0.0298(7) Uani 1 d . . .
C(B5 C 0.2461(2) 0.44755(15) 0.32807(18) 0.0282(7) Uani 1 d . . .
C(B6 C 0.2478(2) 0.50632(15) 0.33905(18) 0.0277(7) Uani 1 d . . .
C(B7 C 0.2639(3) 0.67737(15) 0.1362(2) 0.0416(9) Uani 1 d . . .
C11 C 0.3169(3) 0.59743(14) -0.2792(2) 0.0342(8) Uani 1 d . . .
H11A H 0.2761 0.6327 -0.2676 0.041 Uiso 1 calc R . .
H11B H 0.2887 0.5835 -0.3416 0.041 Uiso 1 calc R . .
C12 C 0.4342(3) 0.61373(19) -0.2733(3) 0.0516(11) Uani 1 d . . .
H12A H 0.4625 0.6275 -0.2116 0.077 Uiso 1 calc R . .
H12B H 0.4410 0.6449 -0.3172 0.077 Uiso 1 calc R . .
H12C H 0.4744 0.5793 -0.2873 0.077 Uiso 1 calc R . .
C21 C 0.3186(3) 0.45767(14) -0.30514(19) 0.0323(7) Uani 1 d . . .
H21A H 0.3022 0.4825 -0.3603 0.039 Uiso 1 calc R . .
H21B H 0.2691 0.4239 -0.3128 0.039 Uiso 1 calc R . .
C22 C 0.4335(3) 0.43522(18) -0.2960(3) 0.0473(10) Uani 1 d . . .
H22A H 0.4824 0.4686 -0.2915 0.071 Uiso 1 calc R . .
H22B H 0.4410 0.4117 -0.3497 0.071 Uiso 1 calc R . .
H22C H 0.4503 0.4110 -0.2411 0.071 Uiso 1 calc R . .
C31 C 0.2728(3) 0.27481(15) -0.0941(2) 0.0450(10) Uani 1 d . . .
H31A H 0.2348 0.2878 -0.1543 0.054 Uiso 1 calc R . .
H31B H 0.2391 0.2381 -0.0779 0.054 Uiso 1 calc R . .
C32 C 0.3895(4) 0.2630(2) -0.1002(3) 0.0670(15) Uani 1 d . . .
H32A H 0.4211 0.2983 -0.1220 0.100 Uiso 1 calc R . .
H32B H 0.3939 0.2307 -0.1427 0.100 Uiso 1 calc R . .
H32C H 0.4282 0.2525 -0.0398 0.100 Uiso 1 calc R . .
C41 C 0.2336(3) 0.25670(15) 0.1112(2) 0.0404(8) Uani 1 d . . .
H41A H 0.1951 0.2286 0.0669 0.049 Uiso 1 calc R . .
H41B H 0.1897 0.2639 0.1589 0.049 Uiso 1 calc R . .
C42 C 0.3399(3) 0.23007(17) 0.1548(2) 0.0484(10) Uani 1 d . . .
H42A H 0.3824 0.2213 0.1073 0.073 Uiso 1 calc R . .
H42B H 0.3271 0.1939 0.1866 0.073 Uiso 1 calc R . .
H42C H 0.3785 0.2579 0.1983 0.073 Uiso 1 calc R . .
C51 C 0.2452(3) 0.40171(16) 0.39979(19) 0.0357(8) Uani 1 d . . .
H51A H 0.2144 0.3651 0.3709 0.043 Uiso 1 calc R . .
H51B H 0.1993 0.4149 0.4433 0.043 Uiso 1 calc R . .
C52 C 0.3560(3) 0.3893(2) 0.4511(3) 0.0583(12) Uani 1 d . . .
H52A H 0.4005 0.3741 0.4088 0.087 Uiso 1 calc R . .
H52B H 0.3519 0.3603 0.4989 0.087 Uiso 1 calc R . .
H52C H 0.3872 0.4256 0.4789 0.087 Uiso 1 calc R . .
C61 C 0.2455(3) 0.54089(17) 0.42421(19) 0.0367(8) Uani 1 d . . .
H61A H 0.2178 0.5159 0.4693 0.044 Uiso 1 calc R . .
H61B H 0.1965 0.5745 0.4100 0.044 Uiso 1 calc R . .
C62 C 0.3563(3) 0.5636(2) 0.4659(2) 0.0607(13) Uani 1 d . . .
H62A H 0.4036 0.5304 0.4844 0.091 Uiso 1 calc R . .
H62B H 0.3508 0.5878 0.5193 0.091 Uiso 1 calc R . .
H62C H 0.3851 0.5871 0.4207 0.091 Uiso 1 calc R . .
C71 C 0.2626(3) 0.72334(16) 0.2078(2) 0.0464(10) Uani 1 d . . .
H71A H 0.2112 0.7120 0.2477 0.056 Uiso 1 calc R . .
H71B H 0.2387 0.7610 0.1783 0.056 Uiso 1 calc R . .
C72 C 0.3722(4) 0.73126(19) 0.2653(3) 0.0585(12) Uani 1 d . . .
H72A H 0.3930 0.6952 0.2992 0.088 Uiso 1 calc R . .
H72B H 0.3701 0.7636 0.3082 0.088 Uiso 1 calc R . .
H72C H 0.4240 0.7401 0.2255 0.088 Uiso 1 calc R . .
C(B8A C 0.2931(8) 0.6809(4) 0.0550(5) 0.0223(16) Uani 0.538(14) d P A 1
C81A C 0.3083(7) 0.7382(2) 0.0076(4) 0.029(2) Uani 0.538(14) d P A 1
C82A C 0.2025(9) 0.7607(5) -0.0511(8) 0.058(3) Uani 0.538(14) d P A 1
C(B8B C 0.2462(10) 0.6896(4) 0.0375(6) 0.023(2) Uani 0.462(14) d P A 2
C81B C 0.2292(9) 0.7468(4) -0.0204(7) 0.033(3) Uani 0.462(14) d P A 2
C82B C 0.3313(12) 0.7834(5) -0.0002(7) 0.087(5) Uani 0.462(14) d P A 2
Cl1 Cl 0.02373(8) 0.36808(4) 0.72899(7) 0.0460(3) Uani 1 d . . .
O2 O -0.0644(2) 0.34536(15) 0.6661(2) 0.0621(8) Uani 1 d . . .
O3 O 0.1213(3) 0.34702(15) 0.7060(2) 0.0682(9) Uani 1 d . . .
O4 O 0.0157(3) 0.35102(17) 0.8208(2) 0.0794(11) Uani 1 d . . .
O5 O 0.0212(3) 0.43055(13) 0.7293(2) 0.0696(9) Uani 1 d . . .
Cl2 Cl 0.01601(12) 0.62860(8) 0.88319(13) 0.0947(8) Uani 0.903(4) d P . .
C3 C 0.0198(4) 0.6345(2) 0.7683(5) 0.0700(18) Uani 0.903(4) d P . .
C4 C 0.0097(4) 0.6892(2) 0.7272(4) 0.0613(14) Uani 0.903(4) d P . .
H4 H 0.0005 0.7232 0.7618 0.074 Uiso 0.903(4) calc PR . .
C5 C 0.0132(4) 0.6933(3) 0.6362(4) 0.0740(17) Uani 0.903(4) d P . .
H5 H 0.0075 0.7304 0.6071 0.089 Uiso 0.903(4) calc PR . .
C6 C 0.0253(4) 0.6425(4) 0.5859(5) 0.084(2) Uani 0.903(4) d P . .
H6 H 0.0276 0.6452 0.5225 0.100 Uiso 0.903(4) calc PR . .
C7 C 0.0340(5) 0.5888(4) 0.6286(8) 0.103(3) Uani 0.903(4) d P . .
H7 H 0.0428 0.5546 0.5945 0.124 Uiso 0.903(4) calc PR . .
C8 C 0.0299(4) 0.5841(3) 0.7198(6) 0.0781(19) Uani 0.903(4) d P . .
H8 H 0.0341 0.5469 0.7488 0.094 Uiso 0.903(4) calc PR . .

loop_
_atom_site_aniso_label
_atom_site_aniso_U_11
_atom_site_aniso_U_22
_atom_site_aniso_U_33
_atom_site_aniso_U_23
_atom_site_aniso_U_13
_atom_site_aniso_U_12
Fe1 0.0123(3) 0.0292(2) 0.0117(2) -0.00098(13) 0.00259(14) 0.00044(14)
N1 0.0144(12) 0.0283(12) 0.0121(9) -0.0005(8) 0.0019(8) -0.0011(9)
N2 0.0222(13) 0.0298(13) 0.0182(10) 0.0035(9) 0.0060(9) 0.0095(10)
N3 0.0148(13) 0.0350(13) 0.0124(10) 0.0013(8) 0.0021(8) 0.0022(9)
N4 0.0269(14) 0.0306(13) 0.0185(10) -0.0066(9) 0.0092(10) -0.0104(10)
N5 0.0211(17) 0.068(2) 0.0146(11) -0.0029(11) 0.0045(10) -0.0007(12)
O1 0.0136(18) 0.174(4) 0.0369(15) -0.0033(18) 0.0010(11) 0.0052(17)
N6 0.0132(12) 0.0180(10) 0.0122(9) 0.0007(7) 0.0016(8) 0.0020(8)
C1 0.0177(15) 0.0193(13) 0.0146(11) -0.0024(9) 0.0035(9) 0.0013(10)
C2 0.0183(15) 0.0187(13) 0.0146(11) -0.0019(9) 0.0034(10) 0.0012(10)
C(M1 0.0323(17) 0.0306(15) 0.0173(12) -0.0003(10) 0.0089(11) 0.0107(12)
C(M2 0.0227(16) 0.0395(17) 0.0206(13) 0.0096(12) 0.0041(11) 0.0054(12)
C(M3 0.0209(16) 0.0425(17) 0.0157(12) -0.0086(11) 0.0032(11) -0.0031(12)
C(M4 0.080(3) 0.0296(17) 0.0277(15) -0.0057(13) 0.0312(17) -0.0201(17)
C(A1 0.0262(16) 0.0311(15) 0.0169(12) -0.0021(10) 0.0094(11) -0.0063(12)
C(A2 0.0179(15) 0.0348(16) 0.0131(11) -0.0009(10) 0.0043(10) 0.0059(11)
C(A3 0.0302(17) 0.0281(15) 0.0234(13) 0.0024(11) 0.0086(12) 0.0153(12)
C(A4 0.0216(16) 0.0294(15) 0.0242(13) 0.0077(11) 0.0051(11) 0.0094(11)
C(A5 0.0148(15) 0.0413(17) 0.0160(12) 0.0045(11) 0.0024(10) 0.0023(12)
C(A6 0.0152(15) 0.0445(18) 0.0129(11) -0.0037(11) 0.0014(10) 0.0014(12)
C(A7 0.0233(16) 0.0355(16) 0.0216(13) -0.0110(11) 0.0092(11) -0.0115(12)
C(A8 0.078(3) 0.0305(17) 0.0299(16) -0.0102(13) 0.0313(17) -0.0241(17)
C(B1 0.0225(16) 0.0329(15) 0.0157(12) -0.0013(10) 0.0061(10) -0.0023(11)
C(B2 0.0177(15) 0.0337(16) 0.0132(11) 0.0000(10) 0.0035(10) 0.0026(11)
C(B3 0.0392(19) 0.0301(16) 0.0266(14) 0.0057(12) 0.0116(13) 0.0149(13)
C(B4 0.0335(18) 0.0286(15) 0.0286(14) 0.0068(12) 0.0092(13) 0.0134(13)
C(B5 0.0185(16) 0.0503(19) 0.0160(12) 0.0064(12) 0.0036(10) 0.0021(13)
C(B6 0.0174(16) 0.052(2) 0.0131(12) -0.0001(11) 0.0019(10) -0.0001(12)
C(B7 0.064(3) 0.0370(18) 0.0309(16) -0.0149(13) 0.0277(17) -0.0247(17)
C11 0.051(2) 0.0339(17) 0.0221(14) 0.0011(12) 0.0184(14) -0.0050(14)
C12 0.062(3) 0.051(2) 0.050(2) -0.0005(17) 0.032(2) -0.020(2)
C21 0.046(2) 0.0361(17) 0.0172(13) -0.0013(11) 0.0118(13) 0.0055(14)
C22 0.054(2) 0.053(2) 0.0430(19) -0.0068(16) 0.0300(18) 0.0131(18)
C31 0.076(3) 0.0294(17) 0.0331(17) 0.0028(13) 0.0190(17) 0.0219(17)
C32 0.091(4) 0.070(3) 0.047(2) 0.008(2) 0.034(2) 0.049(3)
C41 0.056(2) 0.0327(18) 0.0359(17) 0.0100(13) 0.0165(16) 0.0115(16)
C42 0.070(3) 0.041(2) 0.0336(17) 0.0125(15) 0.0065(17) 0.0226(19)
C51 0.036(2) 0.055(2) 0.0173(13) 0.0083(13) 0.0068(12) -0.0023(15)
C52 0.047(3) 0.080(3) 0.042(2) 0.033(2) -0.0099(18) -0.004(2)
C61 0.035(2) 0.062(2) 0.0144(12) -0.0042(13) 0.0085(12) -0.0034(16)
C62 0.047(3) 0.114(4) 0.0219(16) -0.024(2) 0.0090(16) -0.019(2)
C71 0.070(3) 0.0385(19) 0.0379(18) -0.0199(15) 0.0313(18) -0.0222(18)
C72 0.078(3) 0.053(2) 0.052(2) -0.0304(19) 0.033(2) -0.032(2)
C(B8A 0.022(5) 0.024(3) 0.021(3) 0.003(2) 0.004(3) 0.004(3)
C81A 0.048(5) 0.018(3) 0.022(3) 0.005(2) 0.007(3) 0.001(3)
C82A 0.048(6) 0.058(6) 0.061(6) 0.031(5) -0.008(5) 0.027(4)
C(B8B 0.034(7) 0.017(3) 0.022(4) -0.001(3) 0.013(4) 0.005(4)
C81B 0.045(8) 0.027(5) 0.028(5) -0.005(3) 0.008(5) 0.011(4)
C82B 0.157(13) 0.056(7) 0.044(5) 0.009(4) 0.006(6) -0.053(7)
Cl1 0.0449(6) 0.0408(5) 0.0551(5) -0.0110(4) 0.0163(4) 0.0058(4)
O2 0.0538(19) 0.069(2) 0.0648(19) -0.0273(16) 0.0123(15) -0.0040(15)
O3 0.053(2) 0.078(2) 0.078(2) -0.0232(17) 0.0235(16) 0.0208(17)
O4 0.102(3) 0.086(3) 0.0567(19) -0.0068(18) 0.0301(19) 0.003(2)
O5 0.086(3) 0.0388(17) 0.086(2) -0.0114(15) 0.0218(19) 0.0079(16)
Cl2 0.0508(10) 0.1047(13) 0.1177(14) 0.0593(11) -0.0173(8) -0.0241(8)
C3 0.016(2) 0.056(3) 0.132(5) 0.030(3) -0.004(3) -0.0070(19)
C4 0.029(3) 0.059(3) 0.096(4) 0.016(3) 0.011(2) -0.010(2)
C5 0.040(3) 0.093(5) 0.089(4) 0.023(3) 0.013(3) -0.021(3)
C6 0.031(3) 0.112(6) 0.111(5) 0.000(4) 0.018(3) -0.024(3)
C7 0.028(3) 0.094(6) 0.186(9) -0.038(6) 0.014(4) -0.014(3)
C8 0.030(3) 0.074(4) 0.125(6) 0.021(4) -0.001(3) -0.008(2)

loop_
_atom_type_symbol
_atom_type_description
_atom_type_scat_dispersion_real
_atom_type_scat_dispersion_imag
_atom_type_scat_source
C C 0.0033 0.0016 'International Tables Vol C Tables 4.2.6.8 and 6.1.1.4'
H H 0.0000 0.0000 'International Tables Vol C Tables 4.2.6.8 and 6.1.1.4'
N N 0.0061 0.0033 'International Tables Vol C Tables 4.2.6.8 and 6.1.1.4'
O O 0.0106 0.0060 'International Tables Vol C Tables 4.2.6.8 and 6.1.1.4'
Cl Cl 0.1484 0.1585 'International Tables Vol C Tables 4.2.6.8 and 6.1.1.4'
Fe Fe 0.3463 0.8444 'International Tables Vol C Tables 4.2.6.8 and 6.1.1.4'

loop_
_geom_angle_atom_site_label_1
_geom_angle_atom_site_label_2
_geom_angle_atom_site_label_3
_geom_angle
_geom_angle_site_symmetry_3
N5 Fe1 N4 94.12(13) .
N5 Fe1 N2 90.87(13) .
N4 Fe1 N2 175.02(10) .
N5 Fe1 N3 92.83(11) .
N4 Fe1 N3 89.80(10) .
N2 Fe1 N3 89.95(10) .
N5 Fe1 N1 91.15(11) .
N4 Fe1 N1 89.86(9) .
N2 Fe1 N1 90.04(9) .
N3 Fe1 N1 176.02(9) .
N5 Fe1 N6 177.46(11) .
N4 Fe1 N6 88.18(9) .
N2 Fe1 N6 86.84(9) .
N3 Fe1 N6 88.28(9) .
N1 Fe1 N6 87.75(9) .
C(A2 N1 C(A1 105.9(2) .
C(A2 N1 Fe1 126.80(18) .
C(A1 N1 Fe1 126.90(18) .
C(A4 N2 C(A3 105.4(2) .
C(A4 N2 Fe1 127.75(19) .
C(A3 N2 Fe1 126.84(19) .
C(A6 N3 C(A5 106.0(2) .
C(A6 N3 Fe1 126.97(19) .
C(A5 N3 Fe1 126.85(19) .
C(A8 N4 C(A7 104.9(2) .
C(A8 N4 Fe1 127.64(19) .
C(A7 N4 Fe1 127.3(2) .
O1 N5 Fe1 176.5(3) .
C1 N6 C2 117.1(2) .
C1 N6 Fe1 121.47(18) .
C2 N6 Fe1 121.46(17) .
N6 C1 C2 121.3(2) 3_565
N6 C2 C1 121.6(2) 3_565
C(A2 C(M1 C(A3 125.3(3) .
C(A4 C(M2 C(A5 125.5(3) .
C(A6 C(M3 C(A7 125.4(3) .
C(A1 C(M4 C(A8 126.0(3) .
C(M4 C(A1 N1 124.9(2) .
C(M4 C(A1 C(B1 124.8(3) .
N1 C(A1 C(B1 110.3(2) .
C(M1 C(A2 N1 125.3(2) .
C(M1 C(A2 C(B2 124.8(2) .
N1 C(A2 C(B2 109.9(2) .
N2 C(A3 C(M1 125.2(3) .
N2 C(A3 C(B3 110.3(2) .
C(M1 C(A3 C(B3 124.4(3) .
C(M2 C(A4 N2 124.7(3) .
C(M2 C(A4 C(B4 124.7(3) .
N2 C(A4 C(B4 110.7(2) .
N3 C(A5 C(M2 125.1(2) .
N3 C(A5 C(B5 109.9(3) .
C(M2 C(A5 C(B5 125.0(3) .
C(M3 C(A6 N3 125.3(2) .
C(M3 C(A6 C(B6 124.5(3) .
N3 C(A6 C(B6 110.1(3) .
N4 C(A7 C(M3 124.9(3) .
N4 C(A7 C(B7 111.0(3) .
C(M3 C(A7 C(B7 124.1(3) .
N4 C(A8 C(M4 124.4(3) .
N4 C(A8 C(B8A 107.1(4) .
C(M4 C(A8 C(B8A 127.2(4) .
N4 C(A8 C(B8B 113.7(4) .
C(M4 C(A8 C(B8B 120.5(4) .
C(B8A C(A8 C(B8B 24.6(3) .
C(B2 C(B1 C(A1 106.9(2) .
C(B2 C(B1 C11 128.3(2) .
C(A1 C(B1 C11 124.7(3) .
C(B1 C(B2 C(A2 107.0(2) .
C(B1 C(B2 C21 129.1(2) .
C(A2 C(B2 C21 123.8(3) .
C(B4 C(B3 C(A3 106.9(3) .
C(B4 C(B3 C31 128.5(3) .
C(A3 C(B3 C31 124.5(3) .
C(B3 C(B4 C(A4 106.7(3) .
C(B3 C(B4 C41 127.6(3) .
C(A4 C(B4 C41 125.7(3) .
C(B6 C(B5 C(A5 106.9(3) .
C(B6 C(B5 C51 127.6(3) .
C(A5 C(B5 C51 125.5(3) .
C(B5 C(B6 C(A6 107.1(2) .
C(B5 C(B6 C61 128.6(3) .
C(A6 C(B6 C61 124.3(3) .
C(B8A C(B7 C(A7 102.7(4) .
C(B8A C(B7 C(B8B 25.8(3) .
C(A7 C(B7 C(B8B 110.0(4) .
C(B8A C(B7 C71 130.2(4) .
C(A7 C(B7 C71 125.1(3) .
C(B8B C(B7 C71 123.9(4) .
C(B1 C11 C12 112.2(3) .
C(B2 C21 C22 111.9(3) .
C(B3 C31 C32 111.3(4) .
C(B4 C41 C42 111.7(3) .
C(B5 C51 C52 111.8(3) .
C(B6 C61 C62 111.9(3) .
C(B7 C71 C72 111.4(3) .
C(B7 C(B8A C(A8 110.5(6) .
C(B7 C(B8A C81A 123.6(6) .
C(A8 C(B8A C81A 123.0(5) .
C(B8A C81A C82A 112.2(7) .
C(B7 C(B8B C(A8 95.7(6) .
C(B7 C(B8B C81B 133.9(6) .
C(A8 C(B8B C81B 129.2(6) .
C82B C81B C(B8B 108.3(11) .
O5 Cl1 O3 111.0(2) .
O5 Cl1 O2 110.4(2) .
O3 Cl1 O2 109.90(19) .
O5 Cl1 O4 105.2(2) .
O3 Cl1 O4 109.9(2) .
O2 Cl1 O4 110.4(2) .
C8 C3 C4 122.1(7) .
C8 C3 Cl2 118.4(5) .
C4 C3 Cl2 119.4(5) .
C5 C4 C3 118.9(6) .
C4 C5 C6 119.9(6) .
C7 C6 C5 119.7(7) .
C8 C7 C6 121.0(7) .
C7 C8 C3 118.4(6) .

loop_
_geom_bond_atom_site_label_1
_geom_bond_atom_site_label_2
_geom_bond_distance
_geom_bond_site_symmetry_2
Fe1 N5 1.632(3) .
Fe1 N4 1.987(3) .
Fe1 N2 1.988(2) .
Fe1 N3 2.001(2) .
Fe1 N1 2.003(2) .
Fe1 N6 2.039(2) .
N1 C(A2 1.373(3) .
N1 C(A1 1.373(4) .
N2 C(A4 1.378(3) .
N2 C(A3 1.379(3) .
N3 C(A6 1.375(4) .
N3 C(A5 1.378(4) .
N4 C(A8 1.372(4) .
N4 C(A7 1.377(3) .
N5 O1 1.131(4) .
N6 C1 1.340(3) .
N6 C2 1.342(3) .
C1 C2 1.378(4) 3_565
C2 C1 1.378(4) 3_565
C(M1 C(A2 1.367(4) .
C(M1 C(A3 1.383(4) .
C(M2 C(A4 1.378(4) .
C(M2 C(A5 1.382(4) .
C(M3 C(A6 1.362(4) .
C(M3 C(A7 1.384(4) .
C(M4 C(A1 1.370(4) .
C(M4 C(A8 1.381(4) .
C(A1 C(B1 1.445(3) .
C(A2 C(B2 1.451(3) .
C(A3 C(B3 1.440(4) .
C(A4 C(B4 1.435(4) .
C(A5 C(B5 1.448(4) .
C(A6 C(B6 1.442(4) .
C(A7 C(B7 1.427(5) .
C(A8 C(B8A 1.403(8) .
C(A8 C(B8B 1.546(9) .
C(B1 C(B2 1.347(4) .
C(B1 C11 1.492(4) .
C(B2 C21 1.497(4) .
C(B3 C(B4 1.362(4) .
C(B3 C31 1.489(4) .
C(B4 C41 1.501(4) .
C(B5 C(B6 1.352(5) .
C(B5 C51 1.497(4) .
C(B6 C61 1.498(4) .
C(B7 C(B8A 1.325(8) .
C(B7 C(B8B 1.476(10) .
C(B7 C71 1.499(4) .
C11 C12 1.530(5) .
C21 C22 1.536(5) .
C31 C32 1.529(6) .
C41 C42 1.526(5) .
C51 C52 1.515(5) .
C61 C62 1.535(5) .
C71 C72 1.521(6) .
C(B8A C81A 1.515(9) .
C81A C82A 1.565(11) .
C(B8B C81B 1.560(15) .
C81B C82B 1.535(15) .
Cl1 O5 1.427(3) .
Cl1 O3 1.428(3) .
Cl1 O2 1.434(3) .
Cl1 O4 1.441(3) .
Cl2 C3 1.725(7) .
C3 C8 1.376(9) .
C3 C4 1.387(7) .
C4 C5 1.367(8) .
C5 C6 1.403(9) .
C6 C7 1.378(11) .
C7 C8 1.372(11) .
